data_4333516
loop_
_publ_author_name
'Vonika Ka-Man Au'
'Nianyong Zhu'
'Vivian Wing-Wah Yam'

_publ_contact_author_address
;
Department of Chemistry
The University of Hong Kong
Pokfulam Road, Pokfulam,
Hong Kong SAR, 
P. R. CHINA
;
_publ_contact_author_email wwyam@hku.hk
_publ_contact_author_fax '(852)2915 5176'
_publ_contact_author_name 'Professor V.W.W. YAM'
_publ_contact_author_phone '(852)2859 2153'
_publ_section_title
;
 Luminescent Metallogels of Bis-Cyclometalated Alkynylgold(III) Complexes
;
_journal_name_full 'Inorganic Chemistry'
_journal_page_first 558
_journal_page_last 567
_journal_paper_doi 10.1021/ic3007519
_journal_volume 52
_journal_year 2013
_chemical_formula_sum 'C36 H38 Au N O3'
_chemical_formula_weight 729.64
_chemical_name_systematic
; 
 ? 
;
_space_group_IT_number 14
_symmetry_cell_setting monoclinic
_symmetry_Int_Tables_number 14
_symmetry_space_group_name_Hall '-P 2ybc'
_symmetry_space_group_name_H-M 'P 1 21/c 1'
_atom_sites_solution_hydrogens geom
_atom_sites_solution_primary direct
_atom_sites_solution_secondary difmap
_audit_creation_method SHELXL-97
_cell_angle_alpha 90.00
_cell_angle_beta 100.8060(10)
_cell_angle_gamma 90.00
_cell_formula_units_Z 4
_cell_length_a 17.1549(7)
_cell_length_b 14.2495(6)
_cell_length_c 13.0516(6)
_cell_measurement_reflns_used 17192
_cell_measurement_temperature 302(2)
_cell_measurement_theta_max 25.02
_cell_measurement_theta_min 2.60
_cell_volume 3133.9(2)
_computing_cell_refinement 'SAINT (Bruker AXS Inc, 2006)'
_computing_data_collection 'SMART (Bruker AXS Inc, 1998)'
_computing_data_reduction 'CrystalStructure (Rigaku/MSC and Rigaku Corporation, 2006)'
_computing_molecular_graphics 'MERCURY (Macrae et al., 2008)'
_computing_publication_material 'SHELXL97 (Sheldrick, 2008)'
_computing_structure_refinement 'SHELXL97 (Sheldrick, 2008)'
_computing_structure_solution 'SHELXS97 (Sheldrick, 2008)'
_diffrn_ambient_temperature 302(2)
_diffrn_measured_fraction_theta_full 0.995
_diffrn_measured_fraction_theta_max 0.995
_diffrn_measurement_device_type 'Bruker SMART 1000 CCD'
_diffrn_measurement_method '\w & \f scans'
_diffrn_radiation_monochromator graphite
_diffrn_radiation_source 'fine-focus sealed tube'
_diffrn_radiation_type MoK\a
_diffrn_radiation_wavelength 0.71073
_diffrn_reflns_av_R_equivalents 0.0239
_diffrn_reflns_av_sigmaI/netI 0.0241
_diffrn_reflns_limit_h_max 19
_diffrn_reflns_limit_h_min -20
_diffrn_reflns_limit_k_max 16
_diffrn_reflns_limit_k_min -15
_diffrn_reflns_limit_l_max 15
_diffrn_reflns_limit_l_min -15
_diffrn_reflns_number 17192
_diffrn_reflns_theta_full 25.02
_diffrn_reflns_theta_max 25.02
_diffrn_reflns_theta_min 2.60
_diffrn_standards_number 0
_exptl_absorpt_coefficient_mu 4.730
_exptl_absorpt_correction_T_max 0.7979
_exptl_absorpt_correction_T_min 0.2052
_exptl_absorpt_correction_type multi-scan
_exptl_absorpt_process_details 'SADABS (Sheldrick, 2006)'
_exptl_crystal_colour yellow
_exptl_crystal_density_diffrn 1.546
_exptl_crystal_description prism
_exptl_crystal_F_000 1456
_exptl_crystal_size_max 0.49
_exptl_crystal_size_mid 0.18
_exptl_crystal_size_min 0.05
_refine_diff_density_max 0.295
_refine_diff_density_min -0.550
_refine_diff_density_rms 0.077
_refine_ls_extinction_method none
_refine_ls_goodness_of_fit_ref 1.069
_refine_ls_hydrogen_treatment constr
_refine_ls_matrix_type full
_refine_ls_number_parameters 379
_refine_ls_number_reflns 5510
_refine_ls_number_restraints 0
_refine_ls_restrained_S_all 1.069
_refine_ls_R_factor_all 0.0250
_refine_ls_R_factor_gt 0.0182
_refine_ls_shift/su_max 0.013
_refine_ls_shift/su_mean 0.000
_refine_ls_structure_factor_coef Fsqd
_refine_ls_weighting_details 'calc w=1/[\s^2^(Fo^2^)+(0.0154P)^2^+1.9369P] where P=(Fo^2^+2Fc^2^)/3'
_refine_ls_weighting_scheme calc
_refine_ls_wR_factor_gt 0.0410
_refine_ls_wR_factor_ref 0.0433
_reflns_number_gt 4799
_reflns_number_total 5510
_reflns_threshold_expression I>2\s(I)
_cod_data_source_file ic3007519_si_003.cif
_cod_data_source_block wt1666w-shelxl
_cod_original_sg_symbol_H-M 'P 21/c'
_cod_database_code 4333516

loop_
_symmetry_equiv_pos_as_xyz
'x, y, z'
'-x, y+1/2, -z+1/2'
'-x, -y, -z'
'x, -y-1/2, z-1/2'

loop_
_atom_site_label
_atom_site_type_symbol
_atom_site_fract_x
_atom_site_fract_y
_atom_site_fract_z
_atom_site_U_iso_or_equiv
_atom_site_adp_type
_atom_site_occupancy
_atom_site_symmetry_multiplicity
_atom_site_calc_flag
_atom_site_refinement_flags
Au1 Au 0.139714(6) 0.411586(7) 0.940461(8) 0.02938(4) Uani 1 1 d .
O1 O 0.40199(16) 0.50393(17) 0.5217(2) 0.0669(8) Uani 1 1 d .
O2 O 0.36391(14) 0.67911(16) 0.46467(19) 0.0524(6) Uani 1 1 d .
O3 O 0.25183(14) 0.77694(16) 0.5557(2) 0.0606(7) Uani 1 1 d .
N1 N 0.07805(14) 0.34145(15) 1.03164(17) 0.0290(5) Uani 1 1 d .
C1 C 0.19763(18) 0.4762(2) 0.8443(2) 0.0362(7) Uani 1 1 d .
C2 C 0.22829(18) 0.5124(2) 0.7796(2) 0.0385(7) Uani 1 1 d .
C3 C 0.26330(18) 0.5561(2) 0.6997(2) 0.0373(7) Uani 1 1 d .
C4 C 0.24359(18) 0.6476(2) 0.6674(2) 0.0403(7) Uani 1 1 d .
H4 H 0.2081 0.6817 0.6985 0.048 Uiso 1 1 calc R
C5 C 0.27690(18) 0.6881(2) 0.5887(3) 0.0397(7) Uani 1 1 d .
C6 C 0.32929(19) 0.6382(2) 0.5412(2) 0.0397(7) Uani 1 1 d .
C7 C 0.34939(18) 0.5466(2) 0.5736(3) 0.0424(8) Uani 1 1 d .
C8 C 0.31700(18) 0.5061(2) 0.6521(2) 0.0407(7) Uani 1 1 d .
H8 H 0.3310 0.4452 0.6735 0.049 Uiso 1 1 calc R
C9 C 0.3097(2) 0.8478(3) 0.5591(4) 0.0717(12) Uani 1 1 d .
H9A H 0.2865 0.9076 0.5691 0.108 Uiso 1 1 calc R
H9B H 0.3290 0.8483 0.4947 0.108 Uiso 1 1 calc R
H9C H 0.3529 0.8358 0.6158 0.108 Uiso 1 1 calc R
C10 C 0.3242(3) 0.6606(4) 0.3621(3) 0.1059(19) Uani 1 1 d .
H10A H 0.3502 0.6935 0.3137 0.159 Uiso 1 1 calc R
H10B H 0.2702 0.6815 0.3538 0.159 Uiso 1 1 calc R
H10C H 0.3252 0.5944 0.3488 0.159 Uiso 1 1 calc R
C11 C 0.4208(3) 0.4087(3) 0.5442(4) 0.0794(14) Uani 1 1 d .
H11A H 0.4603 0.3887 0.5057 0.119 Uiso 1 1 calc R
H11B H 0.3740 0.3711 0.5247 0.119 Uiso 1 1 calc R
H11C H 0.4410 0.4017 0.6175 0.119 Uiso 1 1 calc R
C12 C 0.02641(17) 0.44269(19) 0.8630(2) 0.0306(6) Uani 1 1 d .
C13 C 0.00050(18) 0.4933(2) 0.7717(2) 0.0333(7) Uani 1 1 d .
H13 H 0.0380 0.5194 0.7372 0.040 Uiso 1 1 calc R
C14 C -0.08005(18) 0.5062(2) 0.7302(2) 0.0346(7) Uani 1 1 d .
C15 C -0.13477(19) 0.4688(2) 0.7845(2) 0.0408(7) Uani 1 1 d .
H15 H -0.1886 0.4789 0.7598 0.049 Uiso 1 1 calc R
C16 C -0.11158(18) 0.4164(2) 0.8748(2) 0.0398(7) Uani 1 1 d .
H16 H -0.1496 0.3908 0.9088 0.048 Uiso 1 1 calc R
C17 C -0.03115(17) 0.40233(19) 0.9144(2) 0.0307(6) Uani 1 1 d .
C18 C -0.00170(17) 0.34441(19) 1.0068(2) 0.0309(6) Uani 1 1 d .
C19 C -0.04519(19) 0.2927(2) 1.0668(2) 0.0389(7) Uani 1 1 d .
H19 H -0.1003 0.2952 1.0535 0.047 Uiso 1 1 calc R
C20 C -0.0048(2) 0.2376(2) 1.1466(2) 0.0415(8) Uani 1 1 d .
H20 H -0.0334 0.2019 1.1865 0.050 Uiso 1 1 calc R
C21 C 0.0776(2) 0.2346(2) 1.1684(2) 0.0391(7) Uani 1 1 d .
H21 H 0.1040 0.1965 1.2216 0.047 Uiso 1 1 calc R
C22 C 0.12006(18) 0.28886(19) 1.1100(2) 0.0321(6) Uani 1 1 d .
C23 C 0.20630(18) 0.2985(2) 1.1203(2) 0.0351(7) Uani 1 1 d .
C24 C 0.2605(2) 0.2556(2) 1.1987(2) 0.0445(8) Uani 1 1 d .
H24 H 0.2429 0.2138 1.2442 0.053 Uiso 1 1 calc R
C25 C 0.3409(2) 0.2751(2) 1.2092(3) 0.0484(8) Uani 1 1 d .
H25 H 0.3765 0.2464 1.2626 0.058 Uiso 1 1 calc R
C26 C 0.3695(2) 0.3361(2) 1.1423(3) 0.0460(8) Uani 1 1 d .
C27 C 0.31484(19) 0.3754(2) 1.0608(3) 0.0407(7) Uani 1 1 d .
H27 H 0.3333 0.4144 1.0133 0.049 Uiso 1 1 calc R
C28 C 0.23376(18) 0.3583(2) 1.0482(2) 0.0352(7) Uani 1 1 d .
C29 C -0.10651(19) 0.5531(2) 0.6225(2) 0.0404(7) Uani 1 1 d .
C30 C -0.1084(3) 0.4763(3) 0.5406(3) 0.0615(10) Uani 1 1 d .
H30A H -0.1466 0.4294 0.5501 0.092 Uiso 1 1 calc R
H30B H -0.0569 0.4481 0.5478 0.092 Uiso 1 1 calc R
H30C H -0.1230 0.5032 0.4722 0.092 Uiso 1 1 calc R
C31 C -0.0472(2) 0.6293(3) 0.6037(3) 0.0603(10) Uani 1 1 d .
H31A H -0.0629 0.6543 0.5346 0.091 Uiso 1 1 calc R
H31B H 0.0049 0.6024 0.6108 0.091 Uiso 1 1 calc R
H31C H -0.0464 0.6787 0.6538 0.091 Uiso 1 1 calc R
C32 C -0.1883(2) 0.5983(3) 0.6106(3) 0.0676(12) Uani 1 1 d .
H32A H -0.2275 0.5505 0.6122 0.101 Uiso 1 1 calc R
H32B H -0.2001 0.6311 0.5453 0.101 Uiso 1 1 calc R
H32C H -0.1888 0.6417 0.6667 0.101 Uiso 1 1 calc R
C33 C 0.4573(2) 0.3646(3) 1.1579(3) 0.0585(10) Uani 1 1 d .
C34 C 0.4637(3) 0.4678(3) 1.1919(5) 0.1027(19) Uani 1 1 d .
H34A H 0.5180 0.4876 1.2012 0.154 Uiso 1 1 calc R
H34B H 0.4451 0.4746 1.2564 0.154 Uiso 1 1 calc R
H34C H 0.4319 0.5058 1.1393 0.154 Uiso 1 1 calc R
C35 C 0.4881(3) 0.3524(4) 1.0563(4) 0.0917(15) Uani 1 1 d .
H35A H 0.4826 0.2879 1.0346 0.138 Uiso 1 1 calc R
H35B H 0.5431 0.3699 1.0671 0.138 Uiso 1 1 calc R
H35C H 0.4581 0.3915 1.0033 0.138 Uiso 1 1 calc R
C36 C 0.5100(2) 0.3066(3) 1.2424(4) 0.0830(14) Uani 1 1 d .
H36A H 0.5050 0.2413 1.2245 0.124 Uiso 1 1 calc R
H36B H 0.4939 0.3166 1.3082 0.124 Uiso 1 1 calc R
H36C H 0.5643 0.3256 1.2476 0.124 Uiso 1 1 calc R

loop_
_atom_site_aniso_label
_atom_site_aniso_U_11
_atom_site_aniso_U_22
_atom_site_aniso_U_33
_atom_site_aniso_U_23
_atom_site_aniso_U_13
_atom_site_aniso_U_12
Au1 0.03012(7) 0.03247(7) 0.02604(6) 0.00140(5) 0.00649(4) -0.00336(5)
O1 0.0774(19) 0.0557(16) 0.0831(19) 0.0140(14) 0.0545(16) 0.0146(13)
O2 0.0537(15) 0.0577(15) 0.0518(15) 0.0135(11) 0.0250(12) -0.0084(12)
O3 0.0437(14) 0.0434(14) 0.099(2) 0.0222(13) 0.0241(14) 0.0046(11)
N1 0.0336(14) 0.0285(12) 0.0253(12) -0.0002(9) 0.0067(10) -0.0041(10)
C1 0.0328(17) 0.0437(18) 0.0325(17) 0.0019(13) 0.0069(14) -0.0027(13)
C2 0.0338(17) 0.0448(18) 0.0372(17) 0.0002(14) 0.0069(14) -0.0056(14)
C3 0.0314(16) 0.0474(18) 0.0326(17) 0.0003(13) 0.0048(13) -0.0096(14)
C4 0.0328(17) 0.0456(19) 0.0445(19) -0.0003(14) 0.0126(14) -0.0035(14)
C5 0.0292(16) 0.0412(18) 0.0484(19) 0.0080(14) 0.0061(14) -0.0026(14)
C6 0.0339(17) 0.0463(19) 0.0409(18) 0.0085(14) 0.0120(14) -0.0061(14)
C7 0.0365(18) 0.0485(19) 0.047(2) 0.0041(15) 0.0186(15) -0.0008(14)
C8 0.0387(18) 0.0409(18) 0.0440(19) 0.0072(14) 0.0117(15) -0.0009(14)
C9 0.060(3) 0.049(2) 0.111(4) 0.012(2) 0.029(2) -0.0035(19)
C10 0.117(4) 0.154(5) 0.048(3) 0.025(3) 0.019(3) -0.045(4)
C11 0.088(3) 0.055(3) 0.111(4) 0.005(2) 0.058(3) 0.019(2)
C12 0.0316(16) 0.0302(15) 0.0303(15) -0.0030(12) 0.0069(12) -0.0032(12)
C13 0.0367(17) 0.0358(16) 0.0284(16) 0.0011(12) 0.0083(13) -0.0038(13)
C14 0.0412(18) 0.0334(16) 0.0283(15) -0.0014(12) 0.0038(13) 0.0018(13)
C15 0.0306(17) 0.050(2) 0.0395(18) 0.0011(14) 0.0006(14) 0.0012(14)
C16 0.0327(17) 0.0445(18) 0.0434(18) 0.0022(15) 0.0107(14) -0.0068(14)
C17 0.0344(16) 0.0301(15) 0.0282(15) -0.0022(11) 0.0074(12) -0.0029(12)
C18 0.0370(17) 0.0287(15) 0.0276(15) -0.0025(11) 0.0080(13) -0.0052(12)
C19 0.0382(18) 0.0428(18) 0.0371(17) 0.0018(13) 0.0105(14) -0.0066(14)
C20 0.055(2) 0.0384(18) 0.0338(17) 0.0048(14) 0.0155(15) -0.0112(15)
C21 0.052(2) 0.0337(16) 0.0316(16) 0.0042(13) 0.0077(14) -0.0038(15)
C22 0.0388(17) 0.0320(16) 0.0254(15) -0.0022(11) 0.0055(13) -0.0025(12)
C23 0.0417(18) 0.0335(16) 0.0294(16) -0.0013(12) 0.0048(13) 0.0018(13)
C24 0.050(2) 0.0450(19) 0.0390(18) 0.0066(14) 0.0103(15) 0.0103(16)
C25 0.044(2) 0.053(2) 0.045(2) 0.0042(16) -0.0001(16) 0.0153(16)
C26 0.0397(19) 0.047(2) 0.049(2) -0.0079(16) 0.0030(16) 0.0084(15)
C27 0.0347(18) 0.0444(18) 0.0436(19) 0.0000(14) 0.0092(15) 0.0010(14)
C28 0.0336(17) 0.0373(17) 0.0330(16) -0.0015(13) 0.0019(13) 0.0023(13)
C29 0.047(2) 0.0395(17) 0.0327(17) 0.0017(13) 0.0023(14) 0.0076(14)
C30 0.084(3) 0.058(2) 0.037(2) -0.0070(16) -0.0009(19) 0.007(2)
C31 0.082(3) 0.056(2) 0.042(2) 0.0148(17) 0.009(2) -0.001(2)
C32 0.064(3) 0.086(3) 0.050(2) 0.017(2) 0.005(2) 0.029(2)
C33 0.0340(19) 0.058(2) 0.078(3) -0.005(2) -0.0020(19) 0.0070(17)
C34 0.055(3) 0.064(3) 0.174(6) -0.021(3) -0.017(3) -0.003(2)
C35 0.045(3) 0.126(4) 0.106(4) 0.008(3) 0.021(3) 0.005(3)
C36 0.044(2) 0.087(3) 0.107(4) 0.000(3) -0.014(2) 0.011(2)

loop_
_atom_type_symbol
_atom_type_description
_atom_type_scat_dispersion_real
_atom_type_scat_dispersion_imag
_atom_type_scat_source
C C 0.0033 0.0016 'International Tables Vol C Tables 4.2.6.8 and 6.1.1.4'
H H 0.0000 0.0000 'International Tables Vol C Tables 4.2.6.8 and 6.1.1.4'
N N 0.0061 0.0033 'International Tables Vol C Tables 4.2.6.8 and 6.1.1.4'
O O 0.0106 0.0060 'International Tables Vol C Tables 4.2.6.8 and 6.1.1.4'
Au Au -2.0133 8.8022 'International Tables Vol C Tables 4.2.6.8 and 6.1.1.4'

loop_
_geom_angle_atom_site_label_1
_geom_angle_atom_site_label_2
_geom_angle_atom_site_label_3
_geom_angle
C1 Au1 N1 176.85(10)
C1 Au1 C12 97.41(12)
N1 Au1 C12 81.04(10)
C1 Au1 C28 100.48(12)
N1 Au1 C28 81.06(11)
C12 Au1 C28 162.10(12)
C7 O1 C11 118.0(3)
C6 O2 C10 114.3(3)
C5 O3 C9 118.1(3)
C18 N1 C22 124.7(2)
C18 N1 Au1 117.90(18)
C22 N1 Au1 117.23(19)
C2 C1 Au1 174.7(3)
C1 C2 C3 178.5(3)
C4 C3 C8 119.0(3)
C4 C3 C2 120.9(3)
C8 C3 C2 120.1(3)
C5 C4 C3 120.2(3)
C5 C4 H4 119.9
C3 C4 H4 119.9
O3 C5 C6 121.6(3)
O3 C5 C4 117.7(3)
C6 C5 C4 120.6(3)
C5 C6 O2 120.7(3)
C5 C6 C7 119.4(3)
O2 C6 C7 119.9(3)
O1 C7 C8 125.3(3)
O1 C7 C6 114.4(3)
C8 C7 C6 120.3(3)
C7 C8 C3 120.5(3)
C7 C8 H8 119.7
C3 C8 H8 119.7
O3 C9 H9A 109.5
O3 C9 H9B 109.5
H9A C9 H9B 109.5
O3 C9 H9C 109.5
H9A C9 H9C 109.5
H9B C9 H9C 109.5
O2 C10 H10A 109.5
O2 C10 H10B 109.5
H10A C10 H10B 109.5
O2 C10 H10C 109.5
H10A C10 H10C 109.5
H10B C10 H10C 109.5
O1 C11 H11A 109.5
O1 C11 H11B 109.5
H11A C11 H11B 109.5
O1 C11 H11C 109.5
H11A C11 H11C 109.5
H11B C11 H11C 109.5
C13 C12 C17 118.5(3)
C13 C12 Au1 130.6(2)
C17 C12 Au1 110.9(2)
C12 C13 C14 122.3(3)
C12 C13 H13 118.9
C14 C13 H13 118.9
C15 C14 C13 117.8(3)
C15 C14 C29 121.3(3)
C13 C14 C29 120.7(3)
C14 C15 C16 121.8(3)
C14 C15 H15 119.1
C16 C15 H15 119.1
C15 C16 C17 119.9(3)
C15 C16 H16 120.1
C17 C16 H16 120.1
C16 C17 C12 119.7(3)
C16 C17 C18 123.3(3)
C12 C17 C18 117.0(3)
N1 C18 C19 118.5(3)
N1 C18 C17 113.1(2)
C19 C18 C17 128.4(3)
C20 C19 C18 118.7(3)
C20 C19 H19 120.7
C18 C19 H19 120.7
C19 C20 C21 121.2(3)
C19 C20 H20 119.4
C21 C20 H20 119.4
C22 C21 C20 119.4(3)
C22 C21 H21 120.3
C20 C21 H21 120.3
N1 C22 C21 117.5(3)
N1 C22 C23 113.6(2)
C21 C22 C23 128.9(3)
C24 C23 C28 119.7(3)
C24 C23 C22 123.4(3)
C28 C23 C22 116.9(3)
C25 C24 C23 120.0(3)
C25 C24 H24 120.0
C23 C24 H24 120.0
C26 C25 C24 121.8(3)
C26 C25 H25 119.1
C24 C25 H25 119.1
C25 C26 C27 117.8(3)
C25 C26 C33 122.5(3)
C27 C26 C33 119.7(3)
C28 C27 C26 122.1(3)
C28 C27 H27 118.9
C26 C27 H27 118.9
C27 C28 C23 118.6(3)
C27 C28 Au1 130.4(2)
C23 C28 Au1 111.0(2)
C32 C29 C30 109.4(3)
C32 C29 C31 108.0(3)
C30 C29 C31 108.7(3)
C32 C29 C14 112.5(3)
C30 C29 C14 107.0(3)
C31 C29 C14 111.1(3)
C29 C30 H30A 109.5
C29 C30 H30B 109.5
H30A C30 H30B 109.5
C29 C30 H30C 109.5
H30A C30 H30C 109.5
H30B C30 H30C 109.5
C29 C31 H31A 109.5
C29 C31 H31B 109.5
H31A C31 H31B 109.5
C29 C31 H31C 109.5
H31A C31 H31C 109.5
H31B C31 H31C 109.5
C29 C32 H32A 109.5
C29 C32 H32B 109.5
H32A C32 H32B 109.5
C29 C32 H32C 109.5
H32A C32 H32C 109.5
H32B C32 H32C 109.5
C35 C33 C36 108.0(3)
C35 C33 C34 110.0(4)
C36 C33 C34 107.9(4)
C35 C33 C26 110.2(3)
C36 C33 C26 112.7(3)
C34 C33 C26 107.9(3)
C33 C34 H34A 109.5
C33 C34 H34B 109.5
H34A C34 H34B 109.5
C33 C34 H34C 109.5
H34A C34 H34C 109.5
H34B C34 H34C 109.5
C33 C35 H35A 109.5
C33 C35 H35B 109.5
H35A C35 H35B 109.5
C33 C35 H35C 109.5
H35A C35 H35C 109.5
H35B C35 H35C 109.5
C33 C36 H36A 109.5
C33 C36 H36B 109.5
H36A C36 H36B 109.5
C33 C36 H36C 109.5
H36A C36 H36C 109.5
H36B C36 H36C 109.5

loop_
_geom_bond_atom_site_label_1
_geom_bond_atom_site_label_2
_geom_bond_distance
Au1 C1 1.969(3)
Au1 N1 2.002(2)
Au1 C12 2.064(3)
Au1 C28 2.075(3)
O1 C7 1.369(4)
O1 C11 1.412(4)
O2 C6 1.384(4)
O2 C10 1.409(5)
O3 C5 1.380(4)
O3 C9 1.411(4)
N1 C18 1.346(4)
N1 C22 1.360(3)
C1 C2 1.193(4)
C2 C3 1.439(4)
C3 C4 1.392(4)
C3 C8 1.398(4)
C4 C5 1.391(4)
C4 H4 0.9300
C5 C6 1.381(4)
C6 C7 1.395(5)
C7 C8 1.380(4)
C8 H8 0.9300
C9 H9A 0.9600
C9 H9B 0.9600
C9 H9C 0.9600
C10 H10A 0.9600
C10 H10B 0.9600
C10 H10C 0.9600
C11 H11A 0.9600
C11 H11B 0.9600
C11 H11C 0.9600
C12 C13 1.392(4)
C12 C17 1.416(4)
C13 C14 1.399(4)
C13 H13 0.9300
C14 C15 1.385(4)
C14 C29 1.545(4)
C15 C16 1.389(4)
C15 H15 0.9300
C16 C17 1.394(4)
C16 H16 0.9300
C17 C18 1.471(4)
C18 C19 1.389(4)
C19 C20 1.382(4)
C19 H19 0.9300
C20 C21 1.390(4)
C20 H20 0.9300
C21 C22 1.384(4)
C21 H21 0.9300
C22 C23 1.467(4)
C23 C24 1.389(4)
C23 C28 1.414(4)
C24 C25 1.388(5)
C24 H24 0.9300
C25 C26 1.385(5)
C25 H25 0.9300
C26 C27 1.397(4)
C26 C33 1.536(5)
C27 C28 1.391(4)
C27 H27 0.9300
C29 C32 1.525(5)
C29 C30 1.526(4)
C29 C31 1.540(5)
C30 H30A 0.9600
C30 H30B 0.9600
C30 H30C 0.9600
C31 H31A 0.9600
C31 H31B 0.9600
C31 H31C 0.9600
C32 H32A 0.9600
C32 H32B 0.9600
C32 H32C 0.9600
C33 C35 1.527(6)
C33 C36 1.531(5)
C33 C34 1.534(6)
C34 H34A 0.9600
C34 H34B 0.9600
C34 H34C 0.9600
C35 H35A 0.9600
C35 H35B 0.9600
C35 H35C 0.9600
C36 H36A 0.9600
C36 H36B 0.9600
C36 H36C 0.9600
